data_1508513
loop_
_publ_author_name
'Fulford, Mabel V.'
'Jaidka, Damish'
'Paton, Andrew S.'
'Morse, Graham E.'
'Brisson, Emma R. L.'
'Lough, Alan J.'
'Bender, Timothy P.'

_publ_section_title
;
 Crystal Structures, Reaction Rates, and Selected Physical Properties of
 Halo-Boronsubphthalocyanines (Halo = Fluoride, Chloride, and Bromide)
;
_journal_issue 10
_journal_name_full 'Journal of Chemical &amp; Engineering Data'
_journal_page_first 2756
_journal_paper_doi 10.1021/je3005112
_journal_volume 57
_journal_year 2012
_chemical_formula_moiety 'C24 H12 B Br N6'
_chemical_formula_sum 'C24 H12 B Br N6'
_chemical_formula_weight 475.12
_chemical_name_systematic
; 
 ? 
;
_space_group_IT_number 62
_symmetry_cell_setting orthorhombic
_symmetry_space_group_name_Hall '-P 2ac 2n'
_symmetry_space_group_name_H-M 'P n m a'
_atom_sites_solution_hydrogens geom
_atom_sites_solution_primary direct
_atom_sites_solution_secondary difmap
_audit_creation_method SHELXL-97
_cell_angle_alpha 90.00
_cell_angle_beta 90.00
_cell_angle_gamma 90.00
_cell_formula_units_Z 4
_cell_length_a 12.0161(4)
_cell_length_b 15.0606(5)
_cell_length_c 10.4064(5)
_cell_measurement_reflns_used 15914
_cell_measurement_temperature 150(1)
_cell_measurement_theta_max 27.5
_cell_measurement_theta_min 2.6
_cell_volume 1883.24(13)
_computing_cell_refinement 'Denzo-SMN (Otwinowski & Minor, 1997)'
_computing_data_collection 'Collect (Nonius B.V., 1997-2002)'
_computing_data_reduction Denzo-SMN
_computing_molecular_graphics 'PLATON (Spek, 2009)'
_computing_publication_material 'SHELXTL V6.1'
_computing_structure_refinement 'SHELXTL V6.1 (Sheldrick, 2008)'
_computing_structure_solution 'SIR-92 (Altomare et al., 1994)'
_diffrn_ambient_temperature 150(1)
_diffrn_detector_area_resol_mean 9
_diffrn_measured_fraction_theta_full 1.000
_diffrn_measured_fraction_theta_max 1.000
_diffrn_measurement_device_type 'Nonius KappaCCD'
_diffrn_measurement_method '\f scans and \w scans with \k offsets'
_diffrn_radiation_monochromator graphite
_diffrn_radiation_source 'fine-focus sealed tube'
_diffrn_radiation_type MoK\a
_diffrn_radiation_wavelength 0.71073
_diffrn_reflns_av_R_equivalents 0.1300
_diffrn_reflns_av_sigmaI/netI 0.0860
_diffrn_reflns_limit_h_max 15
_diffrn_reflns_limit_h_min -15
_diffrn_reflns_limit_k_max 19
_diffrn_reflns_limit_k_min -19
_diffrn_reflns_limit_l_max 13
_diffrn_reflns_limit_l_min -13
_diffrn_reflns_number 15914
_diffrn_reflns_theta_full 27.48
_diffrn_reflns_theta_max 27.48
_diffrn_reflns_theta_min 2.59
_diffrn_standards_number 0
_exptl_absorpt_coefficient_mu 2.211
_exptl_absorpt_correction_T_max 0.777
_exptl_absorpt_correction_T_min 0.656
_exptl_absorpt_correction_type multi-scan
_exptl_absorpt_process_details
;
multi-scan from symmetry-related measurements 
 Sortav (Blessing 1995)
;
_exptl_crystal_colour purple
_exptl_crystal_density_diffrn 1.676
_exptl_crystal_density_method 'not measured'
_exptl_crystal_description block
_exptl_crystal_F_000 952
_exptl_crystal_size_max 0.20
_exptl_crystal_size_mid 0.12
_exptl_crystal_size_min 0.12
_refine_diff_density_max 0.742
_refine_diff_density_min -0.614
_refine_diff_density_rms 0.122
_refine_ls_extinction_method none
_refine_ls_goodness_of_fit_ref 1.032
_refine_ls_hydrogen_treatment constr
_refine_ls_matrix_type full
_refine_ls_number_parameters 151
_refine_ls_number_reflns 2242
_refine_ls_number_restraints 0
_refine_ls_restrained_S_all 1.032
_refine_ls_R_factor_all 0.1142
_refine_ls_R_factor_gt 0.0559
_refine_ls_shift/su_max 0.001
_refine_ls_shift/su_mean 0.000
_refine_ls_structure_factor_coef Fsqd
_refine_ls_weighting_details 'calc w=1/[\s^2^(Fo^2^)+(0.0339P)^2^+6.2037P] where P=(Fo^2^+2Fc^2^)/3'
_refine_ls_weighting_scheme calc
_refine_ls_wR_factor_gt 0.0994
_refine_ls_wR_factor_ref 0.1191
_reflns_number_gt 1395
_reflns_number_total 2242
_reflns_threshold_expression I>2\s(I)
_cod_data_source_file je3005112_si_004.cif
_cod_data_source_block Br-BsubPc-k11160a
_cod_depositor_comments
;
The following automatic conversions were performed:

'_symmetry_cell_setting' value 'Orthorhombic' changed to
'orthorhombic' according to
/home/saulius/struct/CIF-dictionaries/cif_core.dic dictionary named
'cif_core.dic' version 2.4.2 from 2011-04-26.

Automatic conversion script
Id: cif_fix_values 1891 2012-01-12 08:04:46Z andrius 
;
_cod_database_code 1508513

loop_
_symmetry_equiv_pos_as_xyz
'x, y, z'
'-x+1/2, -y, z+1/2'
'x+1/2, -y+1/2, -z+1/2'
'-x, y+1/2, -z'
'-x, -y, -z'
'x-1/2, y, -z-1/2'
'-x-1/2, y-1/2, z-1/2'
'x, -y-1/2, z'

loop_
_atom_site_label
_atom_site_type_symbol
_atom_site_fract_x
_atom_site_fract_y
_atom_site_fract_z
_atom_site_U_iso_or_equiv
_atom_site_adp_type
_atom_site_occupancy
_atom_site_symmetry_multiplicity
_atom_site_calc_flag
_atom_site_refinement_flags
Br1 Br 0.31594(5) 0.2500 -0.24991(7) 0.01988(19) Uani 1 2 d S
N1 N 0.1666(3) 0.0956(2) 0.0278(3) 0.0171(8) Uani 1 1 d .
N2 N 0.3395(3) 0.1719(2) 0.0097(3) 0.0153(8) Uani 1 1 d .
N3 N 0.4955(4) 0.2500 0.0937(5) 0.0157(11) Uani 1 2 d S
N4 N 0.1724(4) 0.2500 -0.0213(5) 0.0167(11) Uani 1 2 d S
C1 C -0.1883(4) 0.2039(3) 0.0965(4) 0.0284(11) Uani 1 1 d .
H1 H -0.2551 0.1732 0.1168 0.034 Uiso 1 1 calc R
C2 C -0.0937(4) 0.1556(3) 0.0677(4) 0.0240(11) Uani 1 1 d .
H2 H -0.0940 0.0925 0.0691 0.029 Uiso 1 1 calc R
C3 C 0.0019(3) 0.2029(3) 0.0366(4) 0.0172(9) Uani 1 1 d .
C4 C 0.1155(4) 0.1736(3) 0.0078(4) 0.0187(10) Uani 1 1 d .
C5 C 0.2788(4) 0.0972(3) 0.0358(4) 0.0180(10) Uani 1 1 d .
C6 C 0.3548(4) 0.0371(3) 0.0992(4) 0.0165(9) Uani 1 1 d .
C7 C 0.3433(4) -0.0500(3) 0.1432(4) 0.0196(10) Uani 1 1 d .
H7A H 0.2764 -0.0823 0.1295 0.024 Uiso 1 1 calc R
C8 C 0.4313(4) -0.0875(3) 0.2067(4) 0.0221(10) Uani 1 1 d .
H8A H 0.4256 -0.1474 0.2346 0.026 Uiso 1 1 calc R
C9 C 0.5286(4) -0.0408(3) 0.2318(4) 0.0219(10) Uani 1 1 d .
H9A H 0.5868 -0.0687 0.2786 0.026 Uiso 1 1 calc R
C10 C 0.5423(4) 0.0458(3) 0.1895(4) 0.0180(10) Uani 1 1 d .
H10A H 0.6089 0.0775 0.2070 0.022 Uiso 1 1 calc R
C11 C 0.4566(3) 0.0848(3) 0.1210(4) 0.0148(9) Uani 1 1 d .
C12 C 0.4408(4) 0.1735(3) 0.0697(4) 0.0161(9) Uani 1 1 d .
B1 B 0.2906(6) 0.2500 -0.0550(6) 0.0164(15) Uani 1 2 d S

loop_
_atom_site_aniso_label
_atom_site_aniso_U_11
_atom_site_aniso_U_22
_atom_site_aniso_U_33
_atom_site_aniso_U_23
_atom_site_aniso_U_13
_atom_site_aniso_U_12
Br1 0.0289(3) 0.0162(3) 0.0145(3) 0.000 0.0012(3) 0.000
N1 0.021(2) 0.0155(19) 0.0145(18) 0.0007(15) -0.0036(16) -0.0006(16)
N2 0.018(2) 0.0142(18) 0.0141(18) -0.0001(15) 0.0009(15) 0.0000(15)
N3 0.016(3) 0.014(3) 0.017(3) 0.000 0.003(2) 0.000
N4 0.019(3) 0.014(3) 0.017(3) 0.000 0.000(2) 0.000
C1 0.018(2) 0.043(3) 0.025(3) 0.003(2) 0.001(2) -0.010(2)
C2 0.026(3) 0.030(3) 0.016(2) 0.002(2) -0.004(2) 0.000(2)
C3 0.014(2) 0.026(2) 0.011(2) 0.0020(18) -0.0012(18) -0.001(2)
C4 0.019(2) 0.026(3) 0.012(2) 0.0025(19) -0.0013(19) -0.004(2)
C5 0.025(3) 0.017(2) 0.012(2) -0.0013(18) 0.0029(19) 0.0006(19)
C6 0.020(2) 0.018(2) 0.012(2) -0.0012(18) 0.0035(19) 0.0007(19)
C7 0.022(3) 0.020(2) 0.016(2) -0.0022(19) 0.0052(19) 0.0000(19)
C8 0.029(3) 0.019(2) 0.018(2) 0.0034(18) 0.003(2) 0.004(2)
C9 0.024(2) 0.020(2) 0.022(3) 0.002(2) -0.002(2) 0.0081(18)
C10 0.016(2) 0.023(2) 0.015(2) -0.0030(19) 0.0033(19) 0.0008(19)
C11 0.018(2) 0.016(2) 0.010(2) -0.0010(17) 0.0056(18) 0.0016(18)
C12 0.020(2) 0.018(2) 0.010(2) -0.0006(18) 0.0019(19) 0.005(2)
B1 0.023(4) 0.017(4) 0.009(3) 0.000 -0.002(3) 0.000

loop_
_atom_type_symbol
_atom_type_description
_atom_type_scat_dispersion_real
_atom_type_scat_dispersion_imag
_atom_type_scat_source
C C 0.0033 0.0016 'International Tables Vol C Tables 4.2.6.8 and 6.1.1.4'
H H 0.0000 0.0000 'International Tables Vol C Tables 4.2.6.8 and 6.1.1.4'
N N 0.0061 0.0033 'International Tables Vol C Tables 4.2.6.8 and 6.1.1.4'
Br Br -0.2901 2.4595 'International Tables Vol C Tables 4.2.6.8 and 6.1.1.4'
B B 0.0013 0.0007 'International Tables Vol C Tables 4.2.6.8 and 6.1.1.4'

loop_
_geom_angle_atom_site_label_1
_geom_angle_atom_site_label_2
_geom_angle_atom_site_label_3
_geom_angle
_geom_angle_site_symmetry_1
_geom_angle_site_symmetry_3
C4 N1 C5 116.8(4) . .
C12 N2 C5 113.5(3) . .
C12 N2 B1 123.2(4) . .
C5 N2 B1 122.2(4) . .
C12 N3 C12 117.1(5) 8_565 .
C4 N4 C4 113.9(5) 8_565 .
C4 N4 B1 122.5(3) 8_565 .
C4 N4 B1 122.5(3) . .
C2 C1 C1 121.7(3) . 8_565
C2 C1 H1 119.1 . .
C1 C1 H1 119.1 8_565 .
C1 C2 C3 117.4(4) . .
C1 C2 H2 121.3 . .
C3 C2 H2 121.3 . .
C2 C3 C3 120.8(3) . 8_565
C2 C3 C4 131.6(4) . .
C3 C3 C4 107.5(2) 8_565 .
N1 C4 N4 122.7(4) . .
N1 C4 C3 131.1(4) . .
N4 C4 C3 104.9(4) . .
N1 C5 N2 122.3(4) . .
N1 C5 C6 130.4(4) . .
N2 C5 C6 105.6(4) . .
C7 C6 C11 120.2(4) . .
C7 C6 C5 132.5(4) . .
C11 C6 C5 107.3(4) . .
C8 C7 C6 118.0(4) . .
C8 C7 H7A 121.0 . .
C6 C7 H7A 121.0 . .
C7 C8 C9 122.2(4) . .
C7 C8 H8A 118.9 . .
C9 C8 H8A 118.9 . .
C10 C9 C8 121.1(4) . .
C10 C9 H9A 119.5 . .
C8 C9 H9A 119.5 . .
C11 C10 C9 118.3(4) . .
C11 C10 H10A 120.8 . .
C9 C10 H10A 120.8 . .
C10 C11 C6 120.2(4) . .
C10 C11 C12 132.7(4) . .
C6 C11 C12 106.9(4) . .
N3 C12 N2 122.2(4) . .
N3 C12 C11 130.8(4) . .
N2 C12 C11 105.5(4) . .
N4 B1 N2 106.0(4) . 8_565
N4 B1 N2 106.0(4) . .
N2 B1 N2 105.6(5) 8_565 .
N4 B1 Br1 112.4(4) . .
N2 B1 Br1 113.1(3) 8_565 .
N2 B1 Br1 113.1(3) . .

loop_
_geom_bond_atom_site_label_1
_geom_bond_atom_site_label_2
_geom_bond_distance
_geom_bond_site_symmetry_2
Br1 B1 2.051(7) .
N1 C4 1.342(5) .
N1 C5 1.350(5) .
N2 C12 1.368(5) .
N2 C5 1.368(5) .
N2 B1 1.477(5) .
N3 C12 1.350(5) 8_565
N3 C12 1.350(5) .
N4 C4 1.372(5) 8_565
N4 C4 1.372(5) .
N4 B1 1.463(9) .
C1 C2 1.382(6) .
C1 C1 1.390(10) 8_565
C1 H1 0.9500 .
C2 C3 1.389(6) .
C2 H2 0.9500 .
C3 C3 1.420(9) 8_565
C3 C4 1.466(6) .
C5 C6 1.445(6) .
C6 C7 1.396(6) .
C6 C11 1.436(6) .
C7 C8 1.369(6) .
C7 H7A 0.9500 .
C8 C9 1.389(6) .
C8 H8A 0.9500 .
C9 C10 1.387(6) .
C9 H9A 0.9500 .
C10 C11 1.384(6) .
C10 H10A 0.9500 .
C11 C12 1.451(6) .
B1 N2 1.477(5) 8_565
